data_1566367
loop_
_publ_author_name
'Rohde, Gregory T.'
'Xue, Genqiang'
'Que, Jr, Lawrence'

_publ_section_title
;
 Explorations of the nonheme high-valent iron-oxo landscape: crystal
 structure of a synthetic complex with an [FeIV2(\m-O)<sub>2</sub>]
 diamond core relevant to the chemistry of sMMOH.
;
_journal_issue 0
_journal_name_full 'Faraday discussions'
_journal_page_first 109
_journal_page_last 128
_journal_paper_doi 10.1039/d1fd00066g
_journal_volume 234
_journal_year 2022
_chemical_formula_moiety '2(C54 H60 D12 Fe2 N8 O8), 8(Cl O4), 11(C4 H7 N)'
_chemical_formula_sum 'C152 H197 Cl8 D24 Fe4 N27 O48'
_chemical_formula_weight 3725.69
_space_group_crystal_system triclinic
_space_group_IT_number 2
_space_group_name_Hall '-P 1'
_space_group_name_H-M_alt 'P -1'
_atom_sites_solution_hydrogens geom
_audit_creation_method SHELXL-2014/7
_audit_update_record
;
2021-09-24 deposited with the CCDC.	2021-10-29 downloaded from the CCDC.
;
_cell_angle_alpha 86.579(4)
_cell_angle_beta 71.452(4)
_cell_angle_gamma 72.753(4)
_cell_formula_units_Z 1
_cell_length_a 14.2183(9)
_cell_length_b 15.7200(10)
_cell_length_c 21.5627(13)
_cell_measurement_reflns_used 8112
_cell_measurement_temperature 123(2)
_cell_measurement_theta_max 49.55
_cell_measurement_theta_min 2.95
_cell_volume 4360.5(5)
_computing_cell_refinement 'Bruker SAINT'
_computing_data_collection 'Bruker APEX2'
_computing_data_reduction 'Bruker SAINT'
_computing_molecular_graphics
;
Mercury 3.3 (Build RC5)
POV-Ray for Windows- version 3.7.0.msvc10.win64
Bruker SHELXP
;
_computing_publication_material 'SHELXL-2014/7 (Sheldrick, 2014)'
_computing_structure_refinement 'SHELXL-2014/7 (Sheldrick, 2014)'
_computing_structure_solution 'SHELXS-97 (Sheldrick, 2008)'
_diffrn_ambient_temperature 123(2)
_diffrn_measured_fraction_theta_full 0.990
_diffrn_measured_fraction_theta_max 0.990
_diffrn_measurement_device_type 'Bruker Photon CMOS'
_diffrn_measurement_method '\f and \w scans'
_diffrn_radiation_monochromator graphite
_diffrn_radiation_source 'fine-focus sealed tube'
_diffrn_radiation_type CuK\a
_diffrn_radiation_wavelength 1.54178
_diffrn_reflns_av_R_equivalents 0.1290
_diffrn_reflns_av_unetI/netI 0.1191
_diffrn_reflns_Laue_measured_fraction_full 0.990
_diffrn_reflns_Laue_measured_fraction_max 0.990
_diffrn_reflns_limit_h_max 13
_diffrn_reflns_limit_h_min -13
_diffrn_reflns_limit_k_max 13
_diffrn_reflns_limit_k_min -14
_diffrn_reflns_limit_l_max 20
_diffrn_reflns_limit_l_min -20
_diffrn_reflns_number 27550
_diffrn_reflns_point_group_measured_fraction_full 0.990
_diffrn_reflns_point_group_measured_fraction_max 0.990
_diffrn_reflns_theta_full 47.234
_diffrn_reflns_theta_max 47.234
_diffrn_reflns_theta_min 3.429
_exptl_absorpt_coefficient_mu 4.472
_exptl_absorpt_correction_T_max 0.8414
_exptl_absorpt_correction_T_min 0.4999
_exptl_absorpt_correction_type multi-scan
_exptl_absorpt_process_details 'SADABS, R. Blessing, 1995'
_exptl_crystal_colour red
_exptl_crystal_density_diffrn 1.419
_exptl_crystal_description plate
_exptl_crystal_F_000 1946
_exptl_crystal_size_max 0.18
_exptl_crystal_size_mid 0.16
_exptl_crystal_size_min 0.04
_refine_diff_density_max 0.916
_refine_diff_density_min -0.429
_refine_diff_density_rms 0.078
_refine_ls_extinction_method none
_refine_ls_goodness_of_fit_ref 1.025
_refine_ls_hydrogen_treatment constr
_refine_ls_matrix_type full
_refine_ls_number_parameters 1141
_refine_ls_number_reflns 7795
_refine_ls_number_restraints 658
_refine_ls_restrained_S_all 1.014
_refine_ls_R_factor_all 0.1626
_refine_ls_R_factor_gt 0.0927
_refine_ls_shift/su_max 0.000
_refine_ls_shift/su_mean 0.000
_refine_ls_structure_factor_coef Fsqd
_refine_ls_weighting_details 'w=1/[\s^2^(Fo^2^)+(0.0856P)^2^+34.9962P] where P=(Fo^2^+2Fc^2^)/3'
_refine_ls_weighting_scheme calc
_refine_ls_wR_factor_gt 0.2220
_refine_ls_wR_factor_ref 0.2686
_reflns_Friedel_coverage 0.000
_reflns_number_gt 4485
_reflns_number_total 7795
_reflns_threshold_expression 'I > 2\s(I)'
_cod_data_source_file d1fd00066g2.cif
_cod_data_source_block 14031a
_cod_depositor_comments 'Adding full bibliography for 1566366--1566368.cif.'
_cod_database_code 1566367
_shelx_shelxl_version_number 2014/7
_shelx_space_group_comment
;
The symmetry employed for this shelxl refinement is uniquely defined
by the following loop, which should always be used as a source of
symmetry information in preference to the above space-group names.
They are only intended as comments.
;
_shelx_estimated_absorpt_t_min 0.500
_shelx_estimated_absorpt_t_max 0.841

loop_
_space_group_symop_operation_xyz
'x, y, z'
'-x, -y, -z'

loop_
_atom_site_label
_atom_site_type_symbol
_atom_site_fract_x
_atom_site_fract_y
_atom_site_fract_z
_atom_site_U_iso_or_equiv
_atom_site_adp_type
_atom_site_occupancy
_atom_site_site_symmetry_order
_atom_site_calc_flag
_atom_site_refinement_flags_posn
_atom_site_refinement_flags_adp
_atom_site_refinement_flags_occupancy
_atom_site_disorder_assembly
_atom_site_disorder_group
Fe1 Fe 0.92723(16) 0.56988(12) 0.53812(9) 0.0610(7) Uani 1 1 d D U . . .
O1 O 0.9684(5) 0.5261(4) 0.4559(3) 0.058(2) Uani 1 1 d D U . . .
N1 N 0.8901(6) 0.6123(5) 0.6305(3) 0.058(2) Uani 1 1 d D U . . .
N2 N 0.8192(6) 0.5109(5) 0.5788(4) 0.056(2) Uani 1 1 d D U . . .
N3 N 0.8155(6) 0.6747(5) 0.5311(4) 0.059(2) Uani 1 1 d D U . . .
N4 N 1.0116(6) 0.6532(5) 0.5229(4) 0.057(2) Uani 1 1 d D U . . .
C1 C 0.8655(10) 0.5381(8) 0.6714(6) 0.064(3) Uani 1 1 d D U . . .
D1A D 0.8273 0.5597 0.7173 0.076 Uiso 1 1 calc R U . . .
D1B D 0.9302 0.4910 0.6704 0.076 Uiso 1 1 calc R U . . .
C2 C 0.7993(9) 0.5012(7) 0.6437(6) 0.057(3) Uani 1 1 d D U . . .
C3 C 0.7316(10) 0.4566(8) 0.6801(6) 0.066(3) Uani 1 1 d D U . . .
C4 C 0.6767(11) 0.4263(8) 0.6469(6) 0.069(3) Uani 1 1 d D U . . .
C5 C 0.6944(11) 0.4375(8) 0.5801(6) 0.069(4) Uani 1 1 d D U . . .
C6 C 0.7651(10) 0.4816(8) 0.5494(6) 0.066(3) Uani 1 1 d D U . . .
H6A H 0.7763 0.4919 0.5041 0.080 Uiso 1 1 calc R U . . .
C7 C 0.7126(11) 0.4445(8) 0.7526(6) 0.072(4) Uani 1 1 d D U . . .
H7A H 0.7789 0.4278 0.7616 0.108 Uiso 1 1 calc R U . . .
H7B H 0.6789 0.3974 0.7667 0.108 Uiso 1 1 calc R U . . .
H7C H 0.6676 0.5005 0.7766 0.108 Uiso 1 1 calc R U . . .
C8 C 0.5102(11) 0.4288(10) 0.7174(8) 0.098(5) Uani 1 1 d D U . . .
H8A H 0.4755 0.3895 0.7468 0.147 Uiso 1 1 calc R U . . .
H8B H 0.4693 0.4572 0.6888 0.147 Uiso 1 1 calc R U . . .
H8C H 0.5164 0.4747 0.7434 0.147 Uiso 1 1 calc R U . . .
C9 C 0.6355(11) 0.4046(9) 0.5440(6) 0.073(4) Uani 1 1 d D U . . .
H9A H 0.6552 0.4218 0.4983 0.110 Uiso 1 1 calc R U . . .
H9B H 0.5608 0.4311 0.5648 0.110 Uiso 1 1 calc R U . . .
H9C H 0.6526 0.3395 0.5456 0.110 Uiso 1 1 calc R U . . .
O2 O 0.6114(8) 0.3776(5) 0.6785(4) 0.080(3) Uani 1 1 d D U . . .
C10 C 0.7974(11) 0.6957(8) 0.6445(6) 0.067(3) Uani 1 1 d D U . . .
D10A D 0.7382 0.6833 0.6789 0.080 Uiso 1 1 calc R U . . .
D10B D 0.8150 0.7440 0.6616 0.080 Uiso 1 1 calc R U . . .
C11 C 0.7655(9) 0.7264(7) 0.5863(6) 0.055(3) Uani 1 1 d D U . . .
C12 C 0.6875(10) 0.8058(8) 0.5869(6) 0.065(3) Uani 1 1 d D U . . .
C13 C 0.6658(10) 0.8294(8) 0.5302(6) 0.063(3) Uani 1 1 d D U . . .
C14 C 0.7155(10) 0.7750(8) 0.4723(6) 0.065(3) Uani 1 1 d D U . . .
C15 C 0.7927(11) 0.6973(8) 0.4759(6) 0.065(4) Uani 1 1 d D U . . .
H15A H 0.8300 0.6595 0.4378 0.078 Uiso 1 1 calc R U . . .
C16 C 0.6263(11) 0.8579(8) 0.6514(6) 0.071(4) Uani 1 1 d D U . . .
H16A H 0.5668 0.9050 0.6459 0.107 Uiso 1 1 calc R U . . .
H16B H 0.6710 0.8847 0.6650 0.107 Uiso 1 1 calc R U . . .
H16C H 0.6016 0.8176 0.6848 0.107 Uiso 1 1 calc R U . . .
C17 C 0.6289(11) 0.9841(8) 0.5185(7) 0.080(5) Uani 1 1 d D U . . .
H17A H 0.5732 1.0383 0.5178 0.120 Uiso 1 1 calc R U . . .
H17B H 0.6856 0.9762 0.4771 0.120 Uiso 1 1 calc R U . . .
H17C H 0.6549 0.9893 0.5547 0.120 Uiso 1 1 calc R U . . .
C18 C 0.6875(12) 0.7965(9) 0.4114(6) 0.082(4) Uani 1 1 d D U . . .
H18A H 0.7398 0.7570 0.3753 0.122 Uiso 1 1 calc R U . . .
H18B H 0.6846 0.8586 0.4010 0.122 Uiso 1 1 calc R U . . .
H18C H 0.6195 0.7881 0.4176 0.122 Uiso 1 1 calc R U . . .
O3 O 0.5893(7) 0.9081(5) 0.5275(4) 0.076(3) Uani 1 1 d D U . . .
C19 C 0.9810(10) 0.6311(8) 0.6373(6) 0.060(3) Uani 1 1 d D U . . .
D19A D 1.0313 0.5750 0.6436 0.073 Uiso 1 1 calc R U . . .
D19B D 0.9601 0.6714 0.6761 0.073 Uiso 1 1 calc R U . . .
C20 C 1.0305(10) 0.6744(7) 0.5765(6) 0.061(3) Uani 1 1 d D U . . .
C21 C 1.0921(11) 0.7298(8) 0.5737(6) 0.067(4) Uani 1 1 d D U . . .
C22 C 1.1270(11) 0.7677(7) 0.5142(6) 0.066(4) Uani 1 1 d D U . . .
C23 C 1.1040(10) 0.7503(7) 0.4589(6) 0.064(3) Uani 1 1 d D U . . .
C24 C 1.0470(9) 0.6910(7) 0.4655(6) 0.056(3) Uani 1 1 d D U . . .
H24A H 1.0321 0.6761 0.4283 0.067 Uiso 1 1 calc R U . . .
C25 C 1.1196(12) 0.7480(9) 0.6314(6) 0.083(4) Uani 1 1 d D U . . .
H25A H 1.0574 0.7620 0.6700 0.125 Uiso 1 1 calc R U . . .
H25B H 1.1482 0.7987 0.6231 0.125 Uiso 1 1 calc R U . . .
H25C H 1.1715 0.6953 0.6393 0.125 Uiso 1 1 calc R U . . .
C26 C 1.1503(14) 0.9128(9) 0.4969(8) 0.100(6) Uani 1 1 d D U . . .
H26A H 1.1835 0.9221 0.4507 0.149 Uiso 1 1 calc R U . . .
H26B H 1.1666 0.9501 0.5245 0.149 Uiso 1 1 calc R U . . .
H26C H 1.0750 0.9292 0.5061 0.149 Uiso 1 1 calc R U . . .
C27 C 1.1444(11) 0.7845(8) 0.3919(6) 0.073(4) Uani 1 1 d D U . . .
H27A H 1.2168 0.7830 0.3835 0.110 Uiso 1 1 calc R U . . .
H27B H 1.1024 0.8459 0.3898 0.110 Uiso 1 1 calc R U . . .
H27C H 1.1403 0.7468 0.3588 0.110 Uiso 1 1 calc R U . . .
O4 O 1.1880(8) 0.8211(6) 0.5106(5) 0.083(3) Uani 1 1 d . U . . .
Fe1' Fe 0.59713(17) 0.96172(13) 0.95978(10) 0.0675(7) Uani 1 1 d D U . . .
O1' O 0.5321(5) 0.9877(4) 1.0453(3) 0.064(2) Uani 1 1 d D U . . .
N1' N 0.6601(7) 0.9377(5) 0.8634(3) 0.066(2) Uani 1 1 d D U . . .
N2' N 0.5905(6) 0.8388(5) 0.9561(4) 0.063(3) Uani 1 1 d D U . . .
N3' N 0.7381(6) 0.9099(5) 0.9641(4) 0.070(3) Uani 1 1 d D U . . .
N4' N 0.6382(6) 1.0717(5) 0.9365(4) 0.064(3) Uani 1 1 d D U . . .
C1' C 0.6067(11) 0.8779(8) 0.8461(6) 0.068(3) Uani 1 1 d D U . . .
D1'A D 0.6488 0.8470 0.8031 0.081 Uiso 1 1 calc R U . . .
D1'B D 0.5382 0.9135 0.8431 0.081 Uiso 1 1 calc R U . . .
C2' C 0.5932(11) 0.8107(7) 0.8983(6) 0.064(4) Uani 1 1 d D U . . .
C3' C 0.5801(11) 0.7303(7) 0.8898(6) 0.069(4) Uani 1 1 d D U . . .
C4' C 0.5778(11) 0.6722(7) 0.9418(6) 0.073(4) Uani 1 1 d D U . . .
C5' C 0.5775(12) 0.7001(8) 1.0022(6) 0.076(4) Uani 1 1 d D U . . .
C6' C 0.5852(11) 0.7850(8) 1.0061(6) 0.071(4) Uani 1 1 d D U . . .
H6'A H 0.5866 0.8057 1.0462 0.085 Uiso 1 1 calc R U . . .
C7' C 0.5758(12) 0.7015(8) 0.8253(6) 0.082(5) Uani 1 1 d D U . . .
H7'A H 0.5349 0.6593 0.8332 0.123 Uiso 1 1 calc R U . . .
H7'B H 0.6464 0.6728 0.7968 0.123 Uiso 1 1 calc R U . . .
H7'C H 0.5434 0.7538 0.8042 0.123 Uiso 1 1 calc R U . . .
C8' C 0.6307(13) 0.5125(8) 0.9472(7) 0.095(5) Uani 1 1 d D U . . .
H8'A H 0.6434 0.4647 0.9157 0.142 Uiso 1 1 calc R U . . .
H8'B H 0.5972 0.4957 0.9914 0.142 Uiso 1 1 calc R U . . .
H8'C H 0.6968 0.5217 0.9452 0.142 Uiso 1 1 calc R U . . .
C9' C 0.5667(14) 0.6438(9) 1.0621(6) 0.091(5) Uani 1 1 d D U . . .
H9'A H 0.5138 0.6140 1.0657 0.137 Uiso 1 1 calc R U . . .
H9'B H 0.5461 0.6820 1.1013 0.137 Uiso 1 1 calc R U . . .
H9'C H 0.6333 0.5989 1.0582 0.137 Uiso 1 1 calc R U . . .
O2' O 0.5655(8) 0.5917(5) 0.9319(5) 0.091(3) Uani 1 1 d D U . . .
C10' C 0.7748(11) 0.8925(8) 0.8468(6) 0.071(3) Uani 1 1 d D U . . .
D10C D 0.7911 0.8331 0.8262 0.085 Uiso 1 1 calc R U . . .
D10D D 0.8126 0.9279 0.8143 0.085 Uiso 1 1 calc R U . . .
C11' C 0.8119(11) 0.8817(8) 0.9037(6) 0.070(3) Uani 1 1 d D U . . .
C12' C 0.9175(11) 0.8491(8) 0.8975(7) 0.075(3) Uani 1 1 d D U . . .
C13' C 0.9453(11) 0.8451(9) 0.9521(7) 0.078(4) Uani 1 1 d D U . . .
C14' C 0.8716(12) 0.8684(9) 1.0154(7) 0.081(4) Uani 1 1 d D U . . .
C15' C 0.7686(12) 0.8995(8) 1.0161(7) 0.072(3) Uani 1 1 d D U . . .
H15B H 0.7165 0.9142 1.0576 0.086 Uiso 1 1 calc R U . . .
C16' C 0.9967(12) 0.8177(10) 0.8301(7) 0.099(5) Uani 1 1 d D U . . .
H16D H 1.0647 0.8210 0.8296 0.148 Uiso 1 1 calc R U . . .
H16E H 0.9746 0.8560 0.7967 0.148 Uiso 1 1 calc R U . . .
H16F H 1.0015 0.7560 0.8208 0.148 Uiso 1 1 calc R U . . .
C17' C 1.0957(14) 0.8859(12) 0.9467(11) 0.143(8) Uani 1 1 d D U . . .
H17D H 1.0738 0.9115 0.9911 0.214 Uiso 1 1 calc R U . . .
H17E H 1.0728 0.9323 0.9177 0.214 Uiso 1 1 calc R U . . .
H17F H 1.1715 0.8620 0.9307 0.214 Uiso 1 1 calc R U . . .
C18' C 0.8999(14) 0.8597(11) 1.0757(7) 0.108(5) Uani 1 1 d D U . . .
H18D H 0.8400 0.8564 1.1130 0.162 Uiso 1 1 calc R U . . .
H18E H 0.9212 0.9115 1.0821 0.162 Uiso 1 1 calc R U . . .
H18F H 0.9574 0.8053 1.0723 0.162 Uiso 1 1 calc R U . . .
O3' O 1.0498(9) 0.8148(7) 0.9473(6) 0.104(3) Uani 1 1 d D U . . .
C19' C 0.6380(11) 1.0252(8) 0.8332(6) 0.068(4) Uani 1 1 d D U . . .
D19C D 0.5650 1.0451 0.8335 0.082 Uiso 1 1 calc R U . . .
D19D D 0.6837 1.0208 0.7873 0.082 Uiso 1 1 calc R U . . .
C20' C 0.6574(10) 1.0904(7) 0.8723(6) 0.060(3) Uani 1 1 d D U . . .
C21' C 0.6886(10) 1.1651(8) 0.8481(6) 0.063(3) Uani 1 1 d D U . . .
C22' C 0.7011(10) 1.2185(7) 0.8920(6) 0.062(3) Uani 1 1 d D U . . .
C23' C 0.6802(11) 1.2001(7) 0.9585(6) 0.067(4) Uani 1 1 d D U . . .
C24' C 0.6506(11) 1.1244(7) 0.9775(6) 0.071(4) Uani 1 1 d D U . . .
H24B H 0.6384 1.1089 1.0220 0.085 Uiso 1 1 calc R U . . .
C25' C 0.7090(12) 1.1881(9) 0.7781(6) 0.081(5) Uani 1 1 d D U . . .
H25D H 0.7618 1.2197 0.7658 0.122 Uiso 1 1 calc R U . . .
H25E H 0.6448 1.2263 0.7716 0.122 Uiso 1 1 calc R U . . .
H25F H 0.7338 1.1333 0.7508 0.122 Uiso 1 1 calc R U . . .
C26' C 0.8331(13) 1.2912(9) 0.8633(8) 0.094(5) Uani 1 1 d D U . . .
H26D H 0.8788 1.2645 0.8203 0.142 Uiso 1 1 calc R U . . .
H26E H 0.8549 1.2549 0.8977 0.142 Uiso 1 1 calc R U . . .
H26F H 0.8373 1.3517 0.8674 0.142 Uiso 1 1 calc R U . . .
C27' C 0.6885(13) 1.2604(9) 1.0076(6) 0.085(5) Uani 1 1 d D U . . .
H27D H 0.6618 1.2405 1.0519 0.128 Uiso 1 1 calc R U . . .
H27E H 0.6478 1.3217 1.0040 0.128 Uiso 1 1 calc R U . . .
H27F H 0.7614 1.2578 0.9985 0.128 Uiso 1 1 calc R U . . .
O4' O 0.7269(8) 1.2949(5) 0.8702(4) 0.078(3) Uani 1 1 d . U . . .
Cl1 Cl 0.3430(10) 0.9357(8) 0.8133(6) 0.0991(17) Uani 0.463(9) 1 d D U P A 1
O5 O 0.2541(13) 0.9721(15) 0.7919(14) 0.153(7) Uani 0.463(9) 1 d D U P A 1
O6 O 0.3919(14) 1.0033(10) 0.8133(9) 0.118(5) Uani 0.463(9) 1 d D U P A 1
O7 O 0.4147(15) 0.8631(10) 0.7700(9) 0.134(5) Uani 0.463(9) 1 d D U P A 1
O8 O 0.311(2) 0.9045(17) 0.8782(7) 0.144(7) Uani 0.463(9) 1 d D U P A 1
Cl1' Cl 0.3341(8) 0.9408(7) 0.8065(5) 0.0991(17) Uani 0.537(9) 1 d D U P A 2
O5' O 0.2554(12) 1.0213(9) 0.8038(12) 0.153(7) Uani 0.537(9) 1 d D U P A 2
O6' O 0.4323(10) 0.9456(11) 0.7633(8) 0.118(5) Uani 0.537(9) 1 d D U P A 2
O7' O 0.3102(13) 0.8665(9) 0.7868(9) 0.134(5) Uani 0.537(9) 1 d D U P A 2
O8' O 0.3387(19) 0.9301(16) 0.8720(6) 0.144(7) Uani 0.537(9) 1 d D U P A 2
Cl2 Cl 0.8667(3) 0.6270(2) 0.83135(17) 0.0882(13) Uani 1 1 d D U . . .
O9 O 0.9778(4) 0.5999(5) 0.8082(4) 0.116(4) Uani 1 1 d D U . . .
O10 O 0.8307(6) 0.6710(4) 0.8944(2) 0.104(3) Uani 1 1 d D U . . .
O11 O 0.8280(6) 0.6870(4) 0.7864(3) 0.093(3) Uani 1 1 d D U . . .
O12 O 0.8305(6) 0.5503(4) 0.8362(4) 0.098(3) Uani 1 1 d D U . . .
Cl3 Cl 0.6913(3) 0.5551(2) 0.38373(18) 0.0915(13) Uani 1 1 d D U . . .
O13 O 0.6585(6) 0.4790(4) 0.3783(4) 0.125(4) Uani 1 1 d D U . . .
O14 O 0.6287(6) 0.6026(5) 0.4447(3) 0.118(4) Uani 1 1 d D U . . .
O15 O 0.6800(6) 0.6124(4) 0.3308(3) 0.108(3) Uani 1 1 d D U . . .
O16 O 0.7977(4) 0.5268(5) 0.3817(4) 0.096(3) Uani 1 1 d D U . . .
Cl4 Cl 0.8612(3) 0.9355(2) 0.64515(17) 0.0753(15) Uani 0.915(8) 1 d D U P B 1
O17 O 0.9466(5) 0.9694(5) 0.6391(4) 0.106(4) Uani 0.915(8) 1 d D U P B 1
O18 O 0.7662(4) 1.0066(4) 0.6651(4) 0.091(3) Uani 0.915(8) 1 d D U P B 1
O19 O 0.8731(6) 0.8977(5) 0.5834(2) 0.086(3) Uani 0.915(8) 1 d D U P B 1
O20 O 0.8587(7) 0.8684(4) 0.6930(3) 0.095(4) Uani 0.915(8) 1 d D U P B 1
Cl4' Cl 0.845(2) 0.9700(17) 0.6667(13) 0.0753(15) Uani 0.085(8) 1 d D U P B 2
O17' O 0.885(3) 1.006(3) 0.7088(18) 0.106(4) Uani 0.085(8) 1 d D U P B 2
O18' O 0.749(2) 1.032(3) 0.665(2) 0.091(3) Uani 0.085(8) 1 d D U P B 2
O19' O 0.918(3) 0.955(4) 0.6021(13) 0.086(3) Uani 0.085(8) 1 d D U P B 2
O20' O 0.827(4) 0.887(2) 0.691(3) 0.095(4) Uani 0.085(8) 1 d D U P B 2
N5 N 0.4030(19) 0.5516(13) 0.8718(12) 0.180(9) Uani 1 1 d D U . . .
C28 C 0.348(2) 0.6069(15) 0.8530(12) 0.160(10) Uani 1 1 d D U . . .
C29 C 0.2834(19) 0.6829(14) 0.8299(11) 0.168(9) Uani 1 1 d D U . . .
H29A H 0.3165 0.7315 0.8201 0.202 Uiso 1 1 calc R U . . .
H29B H 0.2150 0.7054 0.8638 0.202 Uiso 1 1 calc R U . . .
C30 C 0.2702(17) 0.6536(13) 0.7695(9) 0.151(8) Uani 1 1 d D U . . .
H30A H 0.3388 0.6320 0.7356 0.182 Uiso 1 1 calc R U . . .
H30B H 0.2269 0.7047 0.7522 0.182 Uiso 1 1 calc R U . . .
C31 C 0.2189(19) 0.5799(15) 0.7851(13) 0.195(11) Uani 1 1 d D U . . .
H31A H 0.1977 0.5691 0.7479 0.292 Uiso 1 1 calc R U . . .
H31B H 0.1577 0.5975 0.8241 0.292 Uiso 1 1 calc R U . . .
H31C H 0.2680 0.5253 0.7932 0.292 Uiso 1 1 calc R U . . .
N6 N 0.9962(12) 0.6769(9) 0.3150(7) 0.104(5) Uani 1 1 d D U . . .
C32 C 0.9622(14) 0.6512(10) 0.2817(8) 0.095(5) Uani 1 1 d D U . . .
C33 C 0.9178(13) 0.6173(10) 0.2404(8) 0.107(5) Uani 1 1 d D U . . .
H33A H 0.8563 0.6008 0.2686 0.128 Uiso 1 1 calc R U . . .
H33B H 0.9691 0.5623 0.2169 0.128 Uiso 1 1 calc R U . . .
C34 C 0.8861(17) 0.6806(12) 0.1914(9) 0.144(8) Uani 1 1 d D U . . .
H34A H 0.9483 0.6936 0.1608 0.172 Uiso 1 1 calc R U . . .
H34B H 0.8383 0.7373 0.2143 0.172 Uiso 1 1 calc R U . . .
C35 C 0.8331(16) 0.6445(15) 0.1528(10) 0.160(8) Uani 1 1 d D U . . .
H35A H 0.8171 0.6871 0.1199 0.240 Uiso 1 1 calc R U . . .
H35B H 0.7687 0.6356 0.1825 0.240 Uiso 1 1 calc R U . . .
H35C H 0.8792 0.5875 0.1310 0.240 Uiso 1 1 calc R U . . .
N7 N 0.4329(13) 0.3456(9) 0.3348(8) 0.104(5) Uani 1 1 d D U . . .
C36 C 0.4807(14) 0.3374(11) 0.3691(9) 0.096(6) Uani 1 1 d D U . . .
C37 C 0.5431(14) 0.3252(10) 0.4123(8) 0.112(6) Uani 1 1 d D U . . .
H37A H 0.5021 0.3638 0.4522 0.135 Uiso 1 1 calc R U . . .
H37B H 0.6045 0.3460 0.3902 0.135 Uiso 1 1 calc R U . . .
C38 C 0.5799(13) 0.2322(9) 0.4326(8) 0.109(5) Uani 1 1 d D U . . .
H38A H 0.5196 0.2143 0.4611 0.131 Uiso 1 1 calc R U . . .
H38B H 0.6268 0.2302 0.4585 0.131 Uiso 1 1 calc R U . . .
C39 C 0.6367(15) 0.1663(11) 0.3750(8) 0.126(7) Uani 1 1 d D U . . .
H39A H 0.6607 0.1066 0.3908 0.189 Uiso 1 1 calc R U . . .
H39B H 0.6965 0.1836 0.3465 0.189 Uiso 1 1 calc R U . . .
H39C H 0.5898 0.1659 0.3502 0.189 Uiso 1 1 calc R U . . .
N8 N 0.9244(13) 1.0519(10) 0.8670(7) 0.113(5) Uani 1 1 d D U . . .
C40 C 0.9787(16) 1.0393(12) 0.8148(8) 0.111(6) Uani 1 1 d D U . . .
C41 C 1.0516(14) 1.0159(9) 0.7497(7) 0.111(6) Uani 1 1 d D U . . .
H41A H 1.0300 0.9768 0.7261 0.133 Uiso 1 1 calc R U . . .
H41B H 1.1218 0.9840 0.7520 0.133 Uiso 1 1 calc R U . . .
C42 C 1.0523(17) 1.1009(9) 0.7152(7) 0.133(8) Uani 1 1 d D U . . .
H42A H 1.0792 1.1374 0.7373 0.160 Uiso 1 1 calc R U . . .
H42B H 0.9806 1.1351 0.7173 0.160 Uiso 1 1 calc R U . . .
C43 C 1.1197(15) 1.0819(12) 0.6445(8) 0.133(7) Uani 1 1 d D U . . .
H43A H 1.1279 1.1379 0.6242 0.199 Uiso 1 1 calc R U . . .
H43B H 1.0868 1.0544 0.6210 0.199 Uiso 1 1 calc R U . . .
H43C H 1.1879 1.0413 0.6424 0.199 Uiso 1 1 calc R U . . .
N9 N 0.4295(14) 1.1964(10) 0.8319(7) 0.129(6) Uani 1 1 d D U . . .
C44 C 0.4149(15) 1.1852(11) 0.7848(7) 0.105(6) Uani 1 1 d D U . . .
C45 C 0.3991(11) 1.1644(10) 0.7251(6) 0.093(5) Uani 1 1 d D U . . .
H45A H 0.3621 1.2199 0.7084 0.111 Uiso 1 1 calc R U . . .
H45B H 0.3546 1.1241 0.7349 0.111 Uiso 1 1 calc R U . . .
C46 C 0.4985(10) 1.1210(8) 0.6734(7) 0.088(5) Uani 1 1 d D U . . .
H46A H 0.4832 1.0941 0.6388 0.105 Uiso 1 1 calc R U . . .
H46B H 0.5415 1.0724 0.6928 0.105 Uiso 1 1 calc R U . . .
C47 C 0.5595(12) 1.1854(10) 0.6428(8) 0.102(5) Uani 1 1 d D U . . .
H47A H 0.6225 1.1541 0.6081 0.153 Uiso 1 1 calc R U . . .
H47B H 0.5788 1.2095 0.6763 0.153 Uiso 1 1 calc R U . . .
H47C H 0.5169 1.2343 0.6242 0.153 Uiso 1 1 calc R U . . .
N10 N 1.116(3) 0.608(3) 0.013(3) 0.207(14) Uani 0.5 1 d D U P C -1
C48 C 1.052(3) 0.597(3) -0.003(3) 0.207(14) Uani 0.5 1 d D U P C -1
C49 C 0.977(4) 0.563(3) -0.018(4) 0.25(3) Uani 0.5 1 d D U P C -1
H49A H 0.9938 0.5594 -0.0662 0.306 Uiso 0.5 1 calc R U P C -1
H49B H 0.9077 0.6077 -0.0007 0.306 Uiso 0.5 1 calc R U P C -1
C50 C 0.969(4) 0.475(3) 0.008(4) 0.25(3) Uani 0.5 1 d D U P C -1
H50A H 0.9509 0.4790 0.0565 0.306 Uiso 0.5 1 calc R U P C -1
H50B H 1.0380 0.4306 -0.0087 0.306 Uiso 0.5 1 calc R U P C -1
C51 C 0.890(4) 0.442(3) -0.009(4) 0.207(14) Uani 0.5 1 d D U P C -1
H51D H 0.8900 0.3839 0.0103 0.310 Uiso 0.5 1 calc R U P C -1
H51A H 0.8211 0.4846 0.0090 0.310 Uiso 0.5 1 calc R U P C -1
H51B H 0.9084 0.4362 -0.0564 0.310 Uiso 0.5 1 calc R U P C -1

loop_
_atom_site_aniso_label
_atom_site_aniso_U_11
_atom_site_aniso_U_22
_atom_site_aniso_U_33
_atom_site_aniso_U_23
_atom_site_aniso_U_13
_atom_site_aniso_U_12
Fe1 0.0736(14) 0.0443(11) 0.0583(12) -0.0046(9) -0.0100(10) -0.0180(10)
O1 0.053(5) 0.055(5) 0.060(5) -0.001(4) -0.004(4) -0.022(4)
N1 0.058(7) 0.048(6) 0.060(5) -0.004(4) -0.010(5) -0.012(4)
N2 0.063(7) 0.043(6) 0.056(6) -0.004(5) -0.011(5) -0.012(5)
N3 0.069(7) 0.048(5) 0.056(6) -0.004(4) -0.010(5) -0.018(4)
N4 0.073(7) 0.029(6) 0.058(6) -0.005(5) -0.012(6) -0.010(5)
C1 0.075(10) 0.049(7) 0.064(7) -0.001(6) -0.020(7) -0.015(6)
C2 0.058(9) 0.038(7) 0.061(6) 0.002(6) -0.007(6) -0.007(6)
C3 0.082(10) 0.042(8) 0.059(7) -0.005(6) -0.002(7) -0.019(7)
C4 0.098(10) 0.033(7) 0.068(7) -0.010(7) -0.009(7) -0.024(7)
C5 0.080(11) 0.049(8) 0.068(7) -0.017(7) -0.004(7) -0.023(7)
C6 0.078(10) 0.048(8) 0.065(8) 0.000(7) -0.012(7) -0.020(7)
C7 0.090(11) 0.053(8) 0.065(7) 0.002(7) -0.005(8) -0.028(8)
C8 0.092(11) 0.075(11) 0.111(14) 0.001(9) -0.007(9) -0.029(9)
C9 0.084(11) 0.070(9) 0.060(9) -0.004(7) -0.010(8) -0.027(8)
O2 0.100(7) 0.046(6) 0.083(7) -0.003(5) -0.006(6) -0.030(5)
C10 0.076(9) 0.047(7) 0.075(8) -0.012(6) -0.031(7) -0.004(6)
C11 0.059(9) 0.045(7) 0.057(7) -0.001(5) -0.013(6) -0.016(5)
C12 0.079(10) 0.041(7) 0.066(7) -0.002(5) -0.017(7) -0.011(6)
C13 0.071(10) 0.045(6) 0.077(7) 0.002(6) -0.027(7) -0.017(6)
C14 0.082(10) 0.047(7) 0.068(7) 0.001(6) -0.020(7) -0.026(6)
C15 0.098(11) 0.040(7) 0.058(7) 0.000(6) -0.020(7) -0.025(6)
C16 0.085(11) 0.045(8) 0.074(8) -0.013(6) -0.013(8) -0.014(7)
C17 0.095(12) 0.038(7) 0.102(12) 0.001(7) -0.030(10) -0.012(7)
C18 0.105(13) 0.061(9) 0.080(9) 0.001(7) -0.033(9) -0.022(8)
O3 0.080(7) 0.049(5) 0.094(7) 0.002(5) -0.030(5) -0.009(4)
C19 0.064(8) 0.050(8) 0.059(7) -0.012(6) -0.012(7) -0.009(6)
C20 0.079(10) 0.035(7) 0.056(7) -0.012(6) -0.006(7) -0.011(6)
C21 0.082(11) 0.046(8) 0.068(7) -0.009(6) -0.013(8) -0.022(7)
C22 0.091(11) 0.026(7) 0.070(7) -0.014(6) -0.010(8) -0.018(6)
C23 0.079(10) 0.032(7) 0.064(7) -0.006(6) -0.002(7) -0.014(6)
C24 0.062(9) 0.038(8) 0.061(7) -0.001(6) -0.016(7) -0.008(6)
C25 0.115(13) 0.068(9) 0.066(8) -0.013(7) -0.014(9) -0.039(9)
C26 0.145(16) 0.050(7) 0.106(13) -0.005(8) -0.017(11) -0.054(9)
C27 0.089(11) 0.054(9) 0.067(7) -0.004(7) -0.007(8) -0.023(8)
O4 0.110(8) 0.053(5) 0.090(7) 0.001(5) -0.019(6) -0.041(5)
Fe1' 0.0857(14) 0.0486(11) 0.0610(12) -0.0050(9) -0.0083(10) -0.0238(10)
O1' 0.074(3) 0.056(3) 0.064(3) 0.001(2) -0.017(2) -0.026(3)
N1' 0.083(7) 0.049(6) 0.066(5) -0.004(4) -0.011(5) -0.031(5)
N2' 0.073(8) 0.055(6) 0.045(6) -0.009(4) 0.003(6) -0.016(6)
N3' 0.110(6) 0.042(6) 0.064(6) 0.002(5) -0.023(5) -0.035(5)
N4' 0.080(8) 0.047(5) 0.056(6) -0.009(5) -0.011(6) -0.017(5)
C1' 0.091(9) 0.053(7) 0.051(7) -0.013(5) 0.003(8) -0.032(7)
C2' 0.080(10) 0.031(6) 0.063(7) -0.009(5) -0.006(8) -0.006(6)
C3' 0.087(11) 0.037(7) 0.073(8) -0.004(5) -0.013(8) -0.019(7)
C4' 0.100(12) 0.036(6) 0.070(7) -0.009(5) -0.001(9) -0.026(7)
C5' 0.097(12) 0.047(7) 0.064(7) -0.011(6) 0.004(9) -0.019(8)
C6' 0.093(11) 0.053(7) 0.057(8) -0.010(5) -0.003(8) -0.028(8)
C7' 0.122(13) 0.045(8) 0.072(8) -0.011(7) -0.009(9) -0.035(8)
C8' 0.122(14) 0.038(7) 0.102(12) -0.011(8) -0.008(10) -0.018(8)
C9' 0.134(15) 0.059(9) 0.075(9) 0.002(7) -0.020(10) -0.035(9)
O2' 0.128(9) 0.033(5) 0.099(8) -0.009(5) -0.018(6) -0.023(5)
C10' 0.092(7) 0.048(8) 0.068(7) -0.010(7) -0.015(6) -0.023(6)
C11' 0.098(7) 0.046(8) 0.065(7) 0.002(7) -0.021(6) -0.026(8)
C12' 0.099(8) 0.046(8) 0.085(8) 0.000(7) -0.028(6) -0.029(8)
C13' 0.093(8) 0.046(8) 0.095(7) -0.002(8) -0.035(7) -0.013(8)
C14' 0.107(9) 0.056(9) 0.089(8) 0.005(8) -0.037(7) -0.030(9)
C15' 0.100(8) 0.042(8) 0.073(8) -0.001(7) -0.024(7) -0.023(8)
C16' 0.117(12) 0.073(10) 0.086(9) -0.013(8) -0.009(8) -0.020(10)
C17' 0.103(14) 0.109(14) 0.23(2) 0.006(15) -0.072(16) -0.032(11)
C18' 0.132(15) 0.090(12) 0.101(9) 0.009(10) -0.052(10) -0.017(11)
O3' 0.095(7) 0.080(7) 0.138(10) 0.001(6) -0.048(7) -0.015(6)
C19' 0.092(11) 0.046(6) 0.052(7) -0.007(5) 0.001(7) -0.022(6)
C20' 0.066(9) 0.043(7) 0.060(7) -0.005(5) -0.005(8) -0.012(6)
C21' 0.071(10) 0.041(7) 0.063(7) -0.003(6) -0.005(8) -0.012(6)
C22' 0.066(9) 0.031(7) 0.071(7) -0.003(6) -0.007(8) -0.005(6)
C23' 0.084(11) 0.032(7) 0.066(7) -0.011(6) 0.000(8) -0.011(7)
C24' 0.101(12) 0.035(7) 0.059(8) -0.008(6) -0.001(8) -0.018(7)
C25' 0.106(12) 0.059(9) 0.061(7) -0.004(6) 0.006(9) -0.031(8)
C26' 0.105(11) 0.062(10) 0.103(12) -0.004(9) -0.002(11) -0.036(9)
C27' 0.117(13) 0.055(9) 0.071(9) -0.012(7) -0.004(9) -0.032(8)
O4' 0.107(8) 0.040(5) 0.082(7) 0.000(4) -0.019(6) -0.026(5)
Cl1 0.118(4) 0.084(3) 0.087(3) -0.009(3) -0.022(3) -0.027(3)
O5 0.134(10) 0.132(12) 0.182(17) -0.045(17) -0.065(11) 0.000(11)
O6 0.129(10) 0.105(11) 0.108(12) 0.010(8) -0.020(8) -0.034(9)
O7 0.132(12) 0.123(10) 0.135(11) -0.041(9) -0.019(10) -0.034(8)
O8 0.161(19) 0.217(19) 0.088(7) 0.019(8) -0.022(8) -0.127(12)
Cl1' 0.118(4) 0.084(3) 0.087(3) -0.009(3) -0.022(3) -0.027(3)
O5' 0.134(10) 0.132(12) 0.182(17) -0.045(17) -0.065(11) 0.000(11)
O6' 0.129(10) 0.105(11) 0.108(12) 0.010(8) -0.020(8) -0.034(9)
O7' 0.132(12) 0.123(10) 0.135(11) -0.041(9) -0.019(10) -0.034(8)
O8' 0.161(19) 0.217(19) 0.088(7) 0.019(8) -0.022(8) -0.127(12)
Cl2 0.109(3) 0.063(2) 0.080(3) -0.018(2) -0.014(3) -0.020(2)
O9 0.093(6) 0.086(8) 0.148(10) -0.029(7) -0.017(7) -0.014(6)
O10 0.134(9) 0.089(7) 0.073(6) -0.029(5) -0.026(6) -0.011(7)
O11 0.128(9) 0.060(6) 0.070(6) -0.009(5) -0.016(6) -0.014(6)
O12 0.137(9) 0.061(6) 0.091(8) 0.001(5) -0.021(7) -0.038(6)
Cl3 0.110(3) 0.067(3) 0.103(3) 0.001(2) -0.040(3) -0.026(2)
O13 0.194(12) 0.071(7) 0.130(10) 0.002(6) -0.053(9) -0.066(8)
O14 0.127(9) 0.092(8) 0.106(7) -0.033(6) 0.012(7) -0.033(7)
O15 0.143(10) 0.077(7) 0.111(7) 0.018(6) -0.051(7) -0.031(7)
O16 0.099(7) 0.076(7) 0.094(8) -0.009(5) -0.024(6) -0.003(6)
Cl4 0.099(3) 0.045(3) 0.070(3) -0.010(2) -0.005(3) -0.025(2)
O17 0.125(8) 0.091(8) 0.117(8) -0.005(6) -0.037(7) -0.051(7)
O18 0.097(6) 0.059(6) 0.094(7) -0.009(5) -0.003(5) -0.016(5)
O19 0.112(8) 0.057(6) 0.069(5) -0.018(5) -0.004(5) -0.017(5)
O20 0.147(11) 0.060(6) 0.082(6) 0.009(5) -0.027(7) -0.044(6)
Cl4' 0.099(3) 0.045(3) 0.070(3) -0.010(2) -0.005(3) -0.025(2)
O17' 0.125(8) 0.091(8) 0.117(8) -0.005(6) -0.037(7) -0.051(7)
O18' 0.097(6) 0.059(6) 0.094(7) -0.009(5) -0.003(5) -0.016(5)
O19' 0.112(8) 0.057(6) 0.069(5) -0.018(5) -0.004(5) -0.017(5)
O20' 0.147(11) 0.060(6) 0.082(6) 0.009(5) -0.027(7) -0.044(6)
N5 0.24(3) 0.137(18) 0.19(2) 0.021(15) -0.091(18) -0.061(17)
C28 0.21(3) 0.11(2) 0.13(2) -0.012(16) -0.035(16) -0.019(17)
C29 0.18(3) 0.15(2) 0.19(2) -0.006(17) -0.081(19) -0.037(17)
C30 0.16(2) 0.136(18) 0.133(18) -0.018(14) -0.023(15) -0.024(14)
C31 0.18(3) 0.17(2) 0.21(3) -0.059(19) -0.01(2) -0.058(17)
N6 0.134(14) 0.070(10) 0.098(12) 0.007(8) -0.030(9) -0.022(9)
C32 0.123(17) 0.057(11) 0.087(14) -0.004(9) -0.010(10) -0.024(10)
C33 0.114(15) 0.070(11) 0.118(15) -0.012(8) -0.025(10) -0.011(10)
C34 0.16(2) 0.138(18) 0.146(19) 0.027(13) -0.069(14) -0.054(15)
C35 0.14(2) 0.18(2) 0.16(2) -0.018(16) -0.062(15) -0.034(16)
N7 0.112(14) 0.061(8) 0.139(15) -0.008(9) -0.034(9) -0.030(9)
C36 0.102(18) 0.053(9) 0.13(2) -0.004(10) -0.025(10) -0.029(10)
C37 0.136(18) 0.090(9) 0.114(15) -0.011(10) -0.028(10) -0.048(11)
C38 0.101(14) 0.104(11) 0.124(15) -0.001(9) -0.036(11) -0.032(11)
C39 0.136(18) 0.090(11) 0.150(17) -0.008(10) -0.052(14) -0.020(11)
N8 0.128(15) 0.083(10) 0.127(12) 0.008(10) -0.035(10) -0.033(10)
C40 0.14(2) 0.090(13) 0.109(13) 0.012(11) -0.044(12) -0.042(13)
C41 0.126(16) 0.093(12) 0.122(11) 0.013(9) -0.042(10) -0.042(12)
C42 0.18(2) 0.082(11) 0.109(12) -0.006(9) 0.000(12) -0.047(13)
C43 0.147(18) 0.110(14) 0.122(12) -0.018(10) 0.010(12) -0.062(13)
N9 0.194(17) 0.086(10) 0.078(11) -0.022(9) -0.033(11) -0.005(10)
C44 0.140(17) 0.091(12) 0.065(10) -0.011(10) -0.012(10) -0.024(11)
C45 0.122(13) 0.077(10) 0.065(9) -0.001(8) -0.012(8) -0.025(9)
C46 0.118(13) 0.061(10) 0.070(9) -0.007(7) -0.023(8) -0.011(8)
C47 0.110(13) 0.084(11) 0.099(13) -0.007(9) -0.017(10) -0.026(9)
N10 0.18(3) 0.15(3) 0.28(3) 0.05(3) -0.11(2) -0.01(2)
C48 0.18(3) 0.15(3) 0.28(3) 0.05(3) -0.11(2) -0.01(2)
C49 0.25(6) 0.27(7) 0.24(5) -0.07(5) -0.03(4) -0.10(5)
C50 0.25(6) 0.27(7) 0.24(5) -0.07(5) -0.03(4) -0.10(5)
C51 0.18(3) 0.15(3) 0.28(3) 0.05(3) -0.11(2) -0.01(2)

loop_
_atom_type_symbol
_atom_type_description
_atom_type_scat_dispersion_real
_atom_type_scat_dispersion_imag
_atom_type_scat_source
C C 0.0181 0.0091 'International Tables Vol C Tables 4.2.6.8 and 6.1.1.4'
H H 0.0000 0.0000 'International Tables Vol C Tables 4.2.6.8 and 6.1.1.4'
Cl Cl 0.3639 0.7018 'International Tables Vol C Tables 4.2.6.8 and 6.1.1.4'
Fe Fe -1.1336 3.1974 'International Tables Vol C Tables 4.2.6.8 and 6.1.1.4'
N N 0.0311 0.0180 'International Tables Vol C Tables 4.2.6.8 and 6.1.1.4'
O O 0.0492 0.0322 'International Tables Vol C Tables 4.2.6.8 and 6.1.1.4'
D D 0.0000 0.0000 'International Tables Vol C Tables 4.2.6.8 and 6.1.1.4'

loop_
_geom_angle_atom_site_label_1
_geom_angle_atom_site_label_2
_geom_angle_atom_site_label_3
_geom_angle
_geom_angle_site_symmetry_1
_geom_angle_site_symmetry_3
_geom_angle_publ_flag
O1 Fe1 O1 81.9(3) . 2_766 ?
O1 Fe1 N3 98.0(3) . . ?
O1 Fe1 N3 179.3(4) 2_766 . ?
O1 Fe1 N2 99.4(3) . . ?
O1 Fe1 N2 93.6(3) 2_766 . ?
N3 Fe1 N2 87.2(3) . . ?
O1 Fe1 N4 98.1(3) . . ?
O1 Fe1 N4 94.3(3) 2_766 . ?
N3 Fe1 N4 85.0(3) . . ?
N2 Fe1 N4 161.7(3) . . ?
O1 Fe1 N1 176.0(3) . . ?
O1 Fe1 N1 94.2(3) 2_766 . ?
N3 Fe1 N1 86.0(3) . . ?
N2 Fe1 N1 81.4(3) . . ?
N4 Fe1 N1 81.6(3) . . ?
O1 Fe1 Fe1 41.2(2) . 2_766 ?
O1 Fe1 Fe1 40.71(19) 2_766 2_766 ?
N3 Fe1 Fe1 139.2(3) . 2_766 ?
N2 Fe1 Fe1 98.6(2) . 2_766 ?
N4 Fe1 Fe1 98.2(2) . 2_766 ?
N1 Fe1 Fe1 134.9(3) . 2_766 ?
Fe1 O1 Fe1 98.1(3) . 2_766 ?
C19 N1 C1 111.5(9) . . ?
C19 N1 C10 111.3(9) . . ?
C1 N1 C10 111.9(9) . . ?
C19 N1 Fe1 107.0(6) . . ?
C1 N1 Fe1 105.8(6) . . ?
C10 N1 Fe1 109.0(6) . . ?
C6 N2 C2 118.2(9) . . ?
C6 N2 Fe1 127.2(8) . . ?
C2 N2 Fe1 114.6(7) . . ?
C15 N3 C11 121.4(10) . . ?
C15 N3 Fe1 123.8(8) . . ?
C11 N3 Fe1 114.7(7) . . ?
C20 N4 C24 119.7(9) . . ?
C20 N4 Fe1 114.4(7) . . ?
C24 N4 Fe1 125.8(7) . . ?
N1 C1 C2 107.6(9) . . ?
N1 C1 D1A 110.2 . . ?
C2 C1 D1A 110.2 . . ?
N1 C1 D1B 110.2 . . ?
C2 C1 D1B 110.2 . . ?
D1A C1 D1B 108.5 . . ?
N2 C2 C3 123.3(11) . . ?
N2 C2 C1 113.0(10) . . ?
C3 C2 C1 123.5(11) . . ?
C2 C3 C4 116.3(11) . . ?
C2 C3 C7 122.3(11) . . ?
C4 C3 C7 121.3(11) . . ?
O2 C4 C5 118.2(11) . . ?
O2 C4 C3 120.3(11) . . ?
C5 C4 C3 121.2(11) . . ?
C6 C5 C4 116.6(12) . . ?
C6 C5 C9 122.0(12) . . ?
C4 C5 C9 121.4(11) . . ?
N2 C6 C5 124.1(12) . . ?
N2 C6 H6A 117.9 . . ?
C5 C6 H6A 117.9 . . ?
C3 C7 H7A 109.5 . . ?
C3 C7 H7B 109.5 . . ?
H7A C7 H7B 109.5 . . ?
C3 C7 H7C 109.5 . . ?
H7A C7 H7C 109.5 . . ?
H7B C7 H7C 109.5 . . ?
O2 C8 H8A 109.5 . . ?
O2 C8 H8B 109.5 . . ?
H8A C8 H8B 109.5 . . ?
O2 C8 H8C 109.5 . . ?
H8A C8 H8C 109.5 . . ?
H8B C8 H8C 109.5 . . ?
C5 C9 H9A 109.5 . . ?
C5 C9 H9B 109.5 . . ?
H9A C9 H9B 109.5 . . ?
C5 C9 H9C 109.5 . . ?
H9A C9 H9C 109.5 . . ?
H9B C9 H9C 109.5 . . ?
C4 O2 C8 115.1(10) . . ?
C11 C10 N1 113.1(10) . . ?
C11 C10 D10A 109.0 . . ?
N1 C10 D10A 109.0 . . ?
C11 C10 D10B 109.0 . . ?
N1 C10 D10B 109.0 . . ?
D10A C10 D10B 107.8 . . ?
N3 C11 C12 120.3(10) . . ?
N3 C11 C10 117.1(10) . . ?
C12 C11 C10 122.6(11) . . ?
C13 C12 C11 118.0(11) . . ?
C13 C12 C16 123.1(12) . . ?
C11 C12 C16 118.8(11) . . ?
C12 C13 O3 120.8(11) . . ?
C12 C13 C14 122.5(11) . . ?
O3 C13 C14 116.7(11) . . ?
C15 C14 C13 115.7(11) . . ?
C15 C14 C18 121.1(11) . . ?
C13 C14 C18 123.2(12) . . ?
N3 C15 C14 121.9(11) . . ?
N3 C15 H15A 119.0 . . ?
C14 C15 H15A 119.0 . . ?
C12 C16 H16A 109.5 . . ?
C12 C16 H16B 109.5 . . ?
H16A C16 H16B 109.5 . . ?
C12 C16 H16C 109.5 . . ?
H16A C16 H16C 109.5 . . ?
H16B C16 H16C 109.5 . . ?
O3 C17 H17A 109.5 . . ?
O3 C17 H17B 109.5 . . ?
H17A C17 H17B 109.5 . . ?
O3 C17 H17C 109.5 . . ?
H17A C17 H17C 109.5 . . ?
H17B C17 H17C 109.5 . . ?
C14 C18 H18A 109.5 . . ?
C14 C18 H18B 109.5 . . ?
H18A C18 H18B 109.5 . . ?
C14 C18 H18C 109.5 . . ?
H18A C18 H18C 109.5 . . ?
H18B C18 H18C 109.5 . . ?
C13 O3 C17 111.4(10) . . ?
N1 C19 C20 109.0(10) . . ?
N1 C19 D19A 109.9 . . ?
C20 C19 D19A 109.9 . . ?
N1 C19 D19B 109.9 . . ?
C20 C19 D19B 109.9 . . ?
D19A C19 D19B 108.3 . . ?
N4 C20 C21 121.8(10) . . ?
N4 C20 C19 113.5(10) . . ?
C21 C20 C19 124.7(11) . . ?
C22 C21 C20 116.9(11) . . ?
C22 C21 C25 121.1(11) . . ?
C20 C21 C25 122.0(11) . . ?
O4 C22 C21 117.5(11) . . ?
O4 C22 C23 120.3(11) . . ?
C21 C22 C23 122.2(11) . . ?
C24 C23 C22 116.6(11) . . ?
C24 C23 C27 118.1(11) . . ?
C22 C23 C27 125.1(11) . . ?
N4 C24 C23 122.6(11) . . ?
N4 C24 H24A 118.7 . . ?
C23 C24 H24A 118.7 . . ?
C21 C25 H25A 109.5 . . ?
C21 C25 H25B 109.5 . . ?
H25A C25 H25B 109.5 . . ?
C21 C25 H25C 109.5 . . ?
H25A C25 H25C 109.5 . . ?
H25B C25 H25C 109.5 . . ?
O4 C26 H26A 109.5 . . ?
O4 C26 H26B 109.5 . . ?
H26A C26 H26B 109.5 . . ?
O4 C26 H26C 109.5 . . ?
H26A C26 H26C 109.5 . . ?
H26B C26 H26C 109.5 . . ?
C23 C27 H27A 109.5 . . ?
C23 C27 H27B 109.5 . . ?
H27A C27 H27B 109.5 . . ?
C23 C27 H27C 109.5 . . ?
H27A C27 H27C 109.5 . . ?
H27B C27 H27C 109.5 . . ?
C22 O4 C26 118.1(11) . . ?
O1' Fe1' O1' 82.5(3) . 2_677 ?
O1' Fe1' N3' 98.0(3) . . ?
O1' Fe1' N3' 178.3(3) 2_677 . ?
O1' Fe1' N2' 99.4(3) . . ?
O1' Fe1' N2' 94.3(3) 2_677 . ?
N3' Fe1' N2' 87.2(3) . . ?
O1' Fe1' N4' 98.1(3) . . ?
O1' Fe1' N4' 93.3(3) 2_677 . ?
N3' Fe1' N4' 85.0(3) . . ?
N2' Fe1' N4' 161.7(3) . . ?
O1' Fe1' N1' 175.9(3) . . ?
O1' Fe1' N1' 93.4(3) 2_677 . ?
N3' Fe1' N1' 86.0(3) . . ?
N2' Fe1' N1' 81.4(3) . . ?
N4' Fe1' N1' 81.6(3) . . ?
O1' Fe1' Fe1' 41.5(2) . 2_677 ?
O1' Fe1' Fe1' 41.01(19) 2_677 2_677 ?
N3' Fe1' Fe1' 139.5(3) . 2_677 ?
N2' Fe1' Fe1' 99.1(3) . 2_677 ?
N4' Fe1' Fe1' 97.6(2) . 2_677 ?
N1' Fe1' Fe1' 134.4(3) . 2_677 ?
Fe1' O1' Fe1' 97.4(3) . 2_677 ?
C19' N1' C1' 112.1(9) . . ?
C19' N1' C10' 111.9(9) . . ?
C1' N1' C10' 110.8(9) . . ?
C19' N1' Fe1' 106.2(6) . . ?
C1' N1' Fe1' 105.7(6) . . ?
C10' N1' Fe1' 109.9(7) . . ?
C6' N2' C2' 120.4(9) . . ?
C6' N2' Fe1' 124.3(7) . . ?
C2' N2' Fe1' 115.3(7) . . ?
C15' N3' C11' 118.4(11) . . ?
C15' N3' Fe1' 127.9(9) . . ?
C11' N3' Fe1' 113.7(8) . . ?
C24' N4' C20' 120.1(9) . . ?
C24' N4' Fe1' 125.6(7) . . ?
C20' N4' Fe1' 114.3(7) . . ?
N1' C1' C2' 108.6(10) . . ?
N1' C1' D1'A 110.0 . . ?
C2' C1' D1'A 110.0 . . ?
N1' C1' D1'B 110.0 . . ?
C2' C1' D1'B 110.0 . . ?
D1'A C1' D1'B 108.3 . . ?
N2' C2' C3' 122.0(10) . . ?
N2' C2' C1' 113.3(9) . . ?
C3' C2' C1' 124.7(11) . . ?
C2' C3' C4' 117.3(11) . . ?
C2' C3' C7' 121.7(11) . . ?
C4' C3' C7' 120.8(10) . . ?
O2' C4' C5' 122.5(11) . . ?
O2' C4' C3' 116.4(11) . . ?
C5' C4' C3' 120.8(10) . . ?
C6' C5' C4' 116.3(11) . . ?
C6' C5' C9' 119.8(12) . . ?
C4' C5' C9' 123.8(11) . . ?
N2' C6' C5' 122.7(12) . . ?
N2' C6' H6'A 118.7 . . ?
C5' C6' H6'A 118.7 . . ?
C3' C7' H7'A 109.5 . . ?
C3' C7' H7'B 109.5 . . ?
H7'A C7' H7'B 109.5 . . ?
C3' C7' H7'C 109.5 . . ?
H7'A C7' H7'C 109.5 . . ?
H7'B C7' H7'C 109.5 . . ?
O2' C8' H8'A 109.5 . . ?
O2' C8' H8'B 109.5 . . ?
H8'A C8' H8'B 109.5 . . ?
O2' C8' H8'C 109.5 . . ?
H8'A C8' H8'C 109.5 . . ?
H8'B C8' H8'C 109.5 . . ?
C5' C9' H9'A 109.5 . . ?
C5' C9' H9'B 109.5 . . ?
H9'A C9' H9'B 109.5 . . ?
C5' C9' H9'C 109.5 . . ?
H9'A C9' H9'C 109.5 . . ?
H9'B C9' H9'C 109.5 . . ?
C4' O2' C8' 120.4(12) . . ?
C11' C10' N1' 113.3(11) . . ?
C11' C10' D10C 108.9 . . ?
N1' C10' D10C 108.9 . . ?
C11' C10' D10D 108.9 . . ?
N1' C10' D10D 108.9 . . ?
D10C C10' D10D 107.7 . . ?
N3' C11' C12' 121.0(12) . . ?
N3' C11' C10' 117.0(12) . . ?
C12' C11' C10' 121.9(13) . . ?
C13' C12' C11' 118.1(13) . . ?
C13' C12' C16' 122.3(14) . . ?
C11' C12' C16' 119.6(13) . . ?
C12' C13' O3' 119.5(13) . . ?
C12' C13' C14' 122.5(14) . . ?
O3' C13' C14' 118.0(13) . . ?
C15' C14' C13' 114.7(13) . . ?
C15' C14' C18' 122.0(14) . . ?
C13' C14' C18' 123.4(14) . . ?
N3' C15' C14' 125.0(13) . . ?
N3' C15' H15B 117.5 . . ?
C14' C15' H15B 117.5 . . ?
C12' C16' H16D 109.5 . . ?
C12' C16' H16E 109.5 . . ?
H16D C16' H16E 109.5 . . ?
C12' C16' H16F 109.5 . . ?
H16D C16' H16F 109.5 . . ?
H16E C16' H16F 109.5 . . ?
O3' C17' H17D 109.5 . . ?
O3' C17' H17E 109.5 . . ?
H17D C17' H17E 109.5 . . ?
O3' C17' H17F 109.5 . . ?
H17D C17' H17F 109.5 . . ?
H17E C17' H17F 109.5 . . ?
C14' C18' H18D 109.5 . . ?
C14' C18' H18E 109.5 . . ?
H18D C18' H18E 109.5 . . ?
C14' C18' H18F 109.5 . . ?
H18D C18' H18F 109.5 . . ?
H18E C18' H18F 109.5 . . ?
C13' O3' C17' 113.6(11) . . ?
N1' C19' C20' 107.8(10) . . ?
N1' C19' D19C 110.1 . . ?
C20' C19' D19C 110.1 . . ?
N1' C19' D19D 110.1 . . ?
C20' C19' D19D 110.1 . . ?
D19C C19' D19D 108.5 . . ?
N4' C20' C21' 121.2(10) . . ?
N4' C20' C19' 113.2(10) . . ?
C21' C20' C19' 125.5(11) . . ?
C22' C21' C20' 117.3(11) . . ?
C22' C21' C25' 120.2(11) . . ?
C20' C21' C25' 122.5(11) . . ?
O4' C22' C21' 118.6(11) . . ?
O4' C22' C23' 119.4(10) . . ?
C21' C22' C23' 121.8(11) . . ?
C24' C23' C22' 116.4(11) . . ?
C24' C23' C27' 121.3(11) . . ?
C22' C23' C27' 122.3(11) . . ?
N4' C24' C23' 123.2(11) . . ?
N4' C24' H24B 118.4 . . ?
C23' C24' H24B 118.4 . . ?
C21' C25' H25D 109.5 . . ?
C21' C25' H25E 109.5 . . ?
H25D C25' H25E 109.5 . . ?
C21' C25' H25F 109.5 . . ?
H25D C25' H25F 109.5 . . ?
H25E C25' H25F 109.5 . . ?
O4' C26' H26D 109.5 . . ?
O4' C26' H26E 109.5 . . ?
H26D C26' H26E 109.5 . . ?
O4' C26' H26F 109.5 . . ?
H26D C26' H26F 109.5 . . ?
H26E C26' H26F 109.5 . . ?
C23' C27' H27D 109.5 . . ?
C23' C27' H27E 109.5 . . ?
H27D C27' H27E 109.5 . . ?
C23' C27' H27F 109.5 . . ?
H27D C27' H27F 109.5 . . ?
H27E C27' H27F 109.5 . . ?
C22' O4' C26' 114.7(10) . . ?
O7 Cl1 O8 109.49(18) . . ?
O7 Cl1 O5 109.50(18) . . ?
O8 Cl1 O5 109.50(18) . . ?
O7 Cl1 O6 109.49(18) . . ?
O8 Cl1 O6 109.40(18) . . ?
O5 Cl1 O6 109.44(18) . . ?
O7' Cl1' O8' 109.51(18) . . ?
O7' Cl1' O6' 109.53(18) . . ?
O8' Cl1' O6' 109.44(18) . . ?
O7' Cl1' O5' 109.48(18) . . ?
O8' Cl1' O5' 109.45(18) . . ?
O6' Cl1' O5' 109.42(18) . . ?
O12 Cl2 O10 109.58(18) . . ?
O12 Cl2 O11 109.52(18) . . ?
O10 Cl2 O11 109.46(17) . . ?
O12 Cl2 O9 109.45(17) . . ?
O10 Cl2 O9 109.43(18) . . ?
O11 Cl2 O9 109.38(18) . . ?
O13 Cl3 O15 109.61(18) . . ?
O13 Cl3 O16 109.61(18) . . ?
O15 Cl3 O16 109.58(18) . . ?
O13 Cl3 O14 109.42(18) . . ?
O15 Cl3 O14 109.37(18) . . ?
O16 Cl3 O14 109.24(18) . . ?
O19 Cl4 O17 109.49(18) . . ?
O19 Cl4 O20 109.44(17) . . ?
O17 Cl4 O20 109.50(18) . . ?
O19 Cl4 O18 109.46(18) . . ?
O17 Cl4 O18 109.46(18) . . ?
O20 Cl4 O18 109.48(18) . . ?
O17' Cl4' O18' 109.48(18) . . ?
O17' Cl4' O20' 109.48(18) . . ?
O18' Cl4' O20' 109.47(19) . . ?
O17' Cl4' O19' 109.47(19) . . ?
O18' Cl4' O19' 109.47(18) . . ?
O20' Cl4' O19' 109.46(18) . . ?
N5 C28 C29 175(3) . . ?
C28 C29 C30 108(2) . . ?
C28 C29 H29A 110.1 . . ?
C30 C29 H29A 110.1 . . ?
C28 C29 H29B 110.1 . . ?
C30 C29 H29B 110.1 . . ?
H29A C29 H29B 108.4 . . ?
C29 C30 C31 110(2) . . ?
C29 C30 H30A 109.7 . . ?
C31 C30 H30A 109.7 . . ?
C29 C30 H30B 109.7 . . ?
C31 C30 H30B 109.7 . . ?
H30A C30 H30B 108.2 . . ?
C30 C31 H31A 109.5 . . ?
C30 C31 H31B 109.5 . . ?
H31A C31 H31B 109.5 . . ?
C30 C31 H31C 109.5 . . ?
H31A C31 H31C 109.5 . . ?
H31B C31 H31C 109.5 . . ?
N6 C32 C33 179(2) . . ?
C32 C33 C34 114.7(13) . . ?
C32 C33 H33A 108.6 . . ?
C34 C33 H33A 108.6 . . ?
C32 C33 H33B 108.6 . . ?
C34 C33 H33B 108.6 . . ?
H33A C33 H33B 107.6 . . ?
C33 C34 C35 112.6(15) . . ?
C33 C34 H34A 109.1 . . ?
C35 C34 H34A 109.1 . . ?
C33 C34 H34B 109.1 . . ?
C35 C34 H34B 109.1 . . ?
H34A C34 H34B 107.8 . . ?
C34 C35 H35A 109.5 . . ?
C34 C35 H35B 109.5 . . ?
H35A C35 H35B 109.5 . . ?
C34 C35 H35C 109.5 . . ?
H35A C35 H35C 109.5 . . ?
H35B C35 H35C 109.5 . . ?
N7 C36 C37 179(2) . . ?
C36 C37 C38 115.5(14) . . ?
C36 C37 H37A 108.4 . . ?
C38 C37 H37A 108.4 . . ?
C36 C37 H37B 108.4 . . ?
C38 C37 H37B 108.4 . . ?
H37A C37 H37B 107.5 . . ?
C37 C38 C39 112.7(14) . . ?
C37 C38 H38A 109.1 . . ?
C39 C38 H38A 109.1 . . ?
C37 C38 H38B 109.1 . . ?
C39 C38 H38B 109.1 . . ?
H38A C38 H38B 107.8 . . ?
C38 C39 H39A 109.5 . . ?
C38 C39 H39B 109.5 . . ?
H39A C39 H39B 109.5 . . ?
C38 C39 H39C 109.5 . . ?
H39A C39 H39C 109.5 . . ?
H39B C39 H39C 109.5 . . ?
N8 C40 C41 175(2) . . ?
C40 C41 C42 106.9(13) . . ?
C40 C41 H41A 110.3 . . ?
C42 C41 H41A 110.3 . . ?
C40 C41 H41B 110.3 . . ?
C42 C41 H41B 110.3 . . ?
H41A C41 H41B 108.6 . . ?
C41 C42 C43 110.3(13) . . ?
C41 C42 H42A 109.6 . . ?
C43 C42 H42A 109.6 . . ?
C41 C42 H42B 109.6 . . ?
C43 C42 H42B 109.6 . . ?
H42A C42 H42B 108.1 . . ?
C42 C43 H43A 109.5 . . ?
C42 C43 H43B 109.5 . . ?
H43A C43 H43B 109.5 . . ?
C42 C43 H43C 109.5 . . ?
H43A C43 H43C 109.5 . . ?
H43B C43 H43C 109.5 . . ?
N9 C44 C45 176(2) . . ?
C44 C45 C46 112.4(13) . . ?
C44 C45 H45A 109.1 . . ?
C46 C45 H45A 109.1 . . ?
C44 C45 H45B 109.1 . . ?
C46 C45 H45B 109.1 . . ?
H45A C45 H45B 107.8 . . ?
C45 C46 C47 112.9(12) . . ?
C45 C46 H46A 109.0 . . ?
C47 C46 H46A 109.0 . . ?
C45 C46 H46B 109.0 . . ?
C47 C46 H46B 109.0 . . ?
H46A C46 H46B 107.8 . . ?
C46 C47 H47A 109.5 . . ?
C46 C47 H47B 109.5 . . ?
H47A C47 H47B 109.5 . . ?
C46 C47 H47C 109.5 . . ?
H47A C47 H47C 109.5 . . ?
H47B C47 H47C 109.5 . . ?
N10 C48 C49 167(5) . . ?
C48 C49 C50 116(3) . . ?
C48 C49 H49A 108.2 . . ?
C50 C49 H49A 108.2 . . ?
C48 C49 H49B 108.2 . . ?
C50 C49 H49B 108.2 . . ?
H49A C49 H49B 107.4 . . ?
C49 C50 C51 115(3) . . ?
C49 C50 H50A 108.6 . . ?
C51 C50 H50A 108.6 . . ?
C49 C50 H50B 108.6 . . ?
C51 C50 H50B 108.6 . . ?
H50A C50 H50B 107.6 . . ?
C50 C51 H51D 109.5 . . ?
C50 C51 H51A 109.5 . . ?
H51D C51 H51A 109.5 . . ?
C50 C51 H51B 109.5 . . ?
H51D C51 H51B 109.5 . . ?
H51A C51 H51B 109.5 . . ?

loop_
_geom_bond_atom_site_label_1
_geom_bond_atom_site_label_2
_geom_bond_distance
_geom_bond_site_symmetry_2
_geom_bond_publ_flag
Fe1 O1 1.790(6) . ?
Fe1 O1 1.808(7) 2_766 ?
Fe1 N3 1.958(8) . ?
Fe1 N2 1.969(7) . ?
Fe1 N4 1.973(7) . ?
Fe1 N1 1.992(7) . ?
Fe1 Fe1 2.717(4) 2_766 ?
O1 Fe1 1.808(7) 2_766 ?
N1 C19 1.461(14) . ?
N1 C1 1.478(13) . ?
N1 C10 1.521(14) . ?
N2 C6 1.328(14) . ?
N2 C2 1.344(13) . ?
N3 C15 1.333(14) . ?
N3 C11 1.348(13) . ?
N4 C20 1.348(14) . ?
N4 C24 1.352(13) . ?
C1 C2 1.517(15) . ?
C1 D1A 0.9900 . ?
C1 D1B 0.9900 . ?
C2 C3 1.375(14) . ?
C3 C4 1.401(15) . ?
C3 C7 1.510(14) . ?
C4 O2 1.368(13) . ?
C4 C5 1.390(15) . ?
C5 C6 1.366(15) . ?
C5 C9 1.513(15) . ?
C6 H6A 0.9500 . ?
C7 H7A 0.9800 . ?
C7 H7B 0.9800 . ?
C7 H7C 0.9800 . ?
C8 O2 1.432(14) . ?
C8 H8A 0.9800 . ?
C8 H8B 0.9800 . ?
C8 H8C 0.9800 . ?
C9 H9A 0.9800 . ?
C9 H9B 0.9800 . ?
C9 H9C 0.9800 . ?
C10 C11 1.474(14) . ?
C10 D10A 0.9900 . ?
C10 D10B 0.9900 . ?
C11 C12 1.400(14) . ?
C12 C13 1.357(14) . ?
C12 C16 1.518(14) . ?
C13 O3 1.397(13) . ?
C13 C14 1.414(15) . ?
C14 C15 1.397(15) . ?
C14 C18 1.482(15) . ?
C15 H15A 0.9500 . ?
C16 H16A 0.9800 . ?
C16 H16B 0.9800 . ?
C16 H16C 0.9800 . ?
C17 O3 1.444(13) . ?
C17 H17A 0.9800 . ?
C17 H17B 0.9800 . ?
C17 H17C 0.9800 . ?
C18 H18A 0.9800 . ?
C18 H18B 0.9800 . ?
C18 H18C 0.9800 . ?
C19 C20 1.506(14) . ?
C19 D19A 0.9900 . ?
C19 D19B 0.9900 . ?
C20 C21 1.394(14) . ?
C21 C22 1.390(14) . ?
C21 C25 1.483(15) . ?
C22 O4 1.358(14) . ?
C22 C23 1.394(15) . ?
C23 C24 1.380(14) . ?
C23 C27 1.506(14) . ?
C24 H24A 0.9500 . ?
C25 H25A 0.9800 . ?
C25 H25B 0.9800 . ?
C25 H25C 0.9800 . ?
C26 O4 1.430(15) . ?
C26 H26A 0.9800 . ?
C26 H26B 0.9800 . ?
C26 H26C 0.9800 . ?
C27 H27A 0.9800 . ?
C27 H27B 0.9800 . ?
C27 H27C 0.9800 . ?
Fe1' O1' 1.790(6) . ?
Fe1' O1' 1.809(8) 2_677 ?
Fe1' N3' 1.958(8) . ?
Fe1' N2' 1.969(7) . ?
Fe1' N4' 1.973(7) . ?
Fe1' N1' 1.992(7) . ?
Fe1' Fe1' 2.705(4) 2_677 ?
O1' Fe1' 1.809(8) 2_677 ?
N1' C19' 1.478(14) . ?
N1' C1' 1.499(14) . ?
N1' C10' 1.504(15) . ?
N2' C6' 1.327(14) . ?
N2' C2' 1.333(13) . ?
N3' C15' 1.311(14) . ?
N3' C11' 1.383(15) . ?
N4' C24' 1.330(14) . ?
N4' C20' 1.355(13) . ?
C1' C2' 1.504(14) . ?
C1' D1'A 0.9900 . ?
C1' D1'B 0.9900 . ?
C2' C3' 1.362(14) . ?
C3' C4' 1.401(15) . ?
C3' C7' 1.511(15) . ?
C4' O2' 1.366(12) . ?
C4' C5' 1.398(15) . ?
C5' C6' 1.380(14) . ?
C5' C9' 1.514(15) . ?
C6' H6'A 0.9500 . ?
C7' H7'A 0.9800 . ?
C7' H7'B 0.9800 . ?
C7' H7'C 0.9800 . ?
C8' O2' 1.407(14) . ?
C8' H8'A 0.9800 . ?
C8' H8'B 0.9800 . ?
C8' H8'C 0.9800 . ?
C9' H9'A 0.9800 . ?
C9' H9'B 0.9800 . ?
C9' H9'C 0.9800 . ?
C10' C11' 1.466(15) . ?
C10' D10C 0.9900 . ?
C10' D10D 0.9900 . ?
C11' C12' 1.399(16) . ?
C12' C13' 1.350(15) . ?
C12' C16' 1.529(16) . ?
C13' O3' 1.391(14) . ?
C13' C14' 1.420(16) . ?
C14' C15' 1.394(16) . ?
C14' C18' 1.468(16) . ?
C15' H15B 0.9500 . ?
C16' H16D 0.9800 . ?
C16' H16E 0.9800 . ?
C16' H16F 0.9800 . ?
C17' O3' 1.449(15) . ?
C17' H17D 0.9800 . ?
C17' H17E 0.9800 . ?
C17' H17F 0.9800 . ?
C18' H18D 0.9800 . ?
C18' H18E 0.9800 . ?
C18' H18F 0.9800 . ?
C19' C20' 1.503(14) . ?
C19' D19C 0.9900 . ?
C19' D19D 0.9900 . ?
C20' C21' 1.392(14) . ?
C21' C22' 1.387(14) . ?
C21' C25' 1.486(14) . ?
C22' O4' 1.373(13) . ?
C22' C23' 1.399(14) . ?
C23' C24' 1.375(14) . ?
C23' C27' 1.515(15) . ?
C24' H24B 0.9500 . ?
C25' H25D 0.9800 . ?
C25' H25E 0.9800 . ?
C25' H25F 0.9800 . ?
C26' O4' 1.453(17) . ?
C26' H26D 0.9800 . ?
C26' H26E 0.9800 . ?
C26' H26F 0.9800 . ?
C27' H27D 0.9800 . ?
C27' H27E 0.9800 . ?
C27' H27F 0.9800 . ?
Cl1 O7 1.431(3) . ?
Cl1 O8 1.431(3) . ?
Cl1 O5 1.431(3) . ?
Cl1 O6 1.432(3) . ?
Cl1' O7' 1.431(3) . ?
Cl1' O8' 1.431(3) . ?
Cl1' O6' 1.431(3) . ?
Cl1' O5' 1.432(3) . ?
Cl2 O12 1.431(3) . ?
Cl2 O10 1.431(3) . ?
Cl2 O11 1.432(3) . ?
Cl2 O9 1.432(3) . ?
Cl3 O13 1.430(3) . ?
Cl3 O15 1.431(3) . ?
Cl3 O16 1.431(3) . ?
Cl3 O14 1.434(3) . ?
Cl4 O19 1.431(3) . ?
Cl4 O17 1.431(3) . ?
Cl4 O20 1.431(3) . ?
Cl4 O18 1.432(3) . ?
Cl4' O17' 1.431(3) . ?
Cl4' O18' 1.431(3) . ?
Cl4' O20' 1.431(3) . ?
Cl4' O19' 1.431(3) . ?
N5 C28 1.133(9) . ?
C28 C29 1.446(11) . ?
C29 C30 1.490(10) . ?
C29 H29A 0.9900 . ?
C29 H29B 0.9900 . ?
C30 C31 1.513(10) . ?
C30 H30A 0.9900 . ?
C30 H30B 0.9900 . ?
C31 H31A 0.9800 . ?
C31 H31B 0.9800 . ?
C31 H31C 0.9800 . ?
N6 C32 1.133(9) . ?
C32 C33 1.446(11) . ?
C33 C34 1.490(9) . ?
C33 H33A 0.9900 . ?
C33 H33B 0.9900 . ?
C34 C35 1.514(10) . ?
C34 H34A 0.9900 . ?
C34 H34B 0.9900 . ?
C35 H35A 0.9800 . ?
C35 H35B 0.9800 . ?
C35 H35C 0.9800 . ?
N7 C36 1.133(9) . ?
C36 C37 1.447(11) . ?
C37 C38 1.490(9) . ?
C37 H37A 0.9900 . ?
C37 H37B 0.9900 . ?
C38 C39 1.513(10) . ?
C38 H38A 0.9900 . ?
C38 H38B 0.9900 . ?
C39 H39A 0.9800 . ?
C39 H39B 0.9800 . ?
C39 H39C 0.9800 . ?
N8 C40 1.133(9) . ?
C40 C41 1.447(11) . ?
C41 C42 1.490(9) . ?
C41 H41A 0.9900 . ?
C41 H41B 0.9900 . ?
C42 C43 1.513(10) . ?
C42 H42A 0.9900 . ?
C42 H42B 0.9900 . ?
C43 H43A 0.9800 . ?
C43 H43B 0.9800 . ?
C43 H43C 0.9800 . ?
N9 C44 1.133(9) . ?
C44 C45 1.446(11) . ?
C45 C46 1.491(9) . ?
C45 H45A 0.9900 . ?
C45 H45B 0.9900 . ?
C46 C47 1.513(10) . ?
C46 H46A 0.9900 . ?
C46 H46B 0.9900 . ?
C47 H47A 0.9800 . ?
C47 H47B 0.9800 . ?
C47 H47C 0.9800 . ?
N10 C48 1.133(9) . ?
C48 C49 1.447(11) . ?
C49 C50 1.490(10) . ?
C49 H49A 0.9900 . ?
C49 H49B 0.9900 . ?
C50 C51 1.513(10) . ?
C50 H50A 0.9900 . ?
C50 H50B 0.9900 . ?
C51 H51D 0.9800 . ?
C51 H51A 0.9800 . ?
C51 H51B 0.9800 . ?

loop_
_geom_torsion_atom_site_label_1
_geom_torsion_atom_site_label_2
_geom_torsion_atom_site_label_3
_geom_torsion_atom_site_label_4
_geom_torsion
_geom_torsion_site_symmetry_1
_geom_torsion_site_symmetry_2
_geom_torsion_site_symmetry_3
_geom_torsion_site_symmetry_4
_geom_torsion_publ_flag
O1 Fe1 O1 Fe1 0.001(1) 2_766 . . 2_766 ?
N3 Fe1 O1 Fe1 179.3(3) . . . 2_766 ?
N2 Fe1 O1 Fe1 -92.3(3) . . . 2_766 ?
N4 Fe1 O1 Fe1 93.2(3) . . . 2_766 ?
C19 N1 C1 C2 -159.5(9) . . . . ?
C10 N1 C1 C2 75.1(11) . . . . ?
Fe1 N1 C1 C2 -43.5(10) . . . . ?
C6 N2 C2 C3 5.1(17) . . . . ?
Fe1 N2 C2 C3 -175.6(10) . . . . ?
C6 N2 C2 C1 -179.5(10) . . . . ?
Fe1 N2 C2 C1 -0.2(12) . . . . ?
N1 C1 C2 N2 29.4(13) . . . . ?
N1 C1 C2 C3 -155.1(11) . . . . ?
N2 C2 C3 C4 -4.7(18) . . . . ?
C1 C2 C3 C4 -179.6(11) . . . . ?
N2 C2 C3 C7 178.4(11) . . . . ?
C1 C2 C3 C7 3.4(19) . . . . ?
C2 C3 C4 O2 176.9(11) . . . . ?
C7 C3 C4 O2 -6.2(19) . . . . ?
C2 C3 C4 C5 3.1(19) . . . . ?
C7 C3 C4 C5 -180.0(12) . . . . ?
O2 C4 C5 C6 -175.9(12) . . . . ?
C3 C4 C5 C6 -2.0(19) . . . . ?
O2 C4 C5 C9 5.9(19) . . . . ?
C3 C4 C5 C9 179.7(12) . . . . ?
C2 N2 C6 C5 -3.9(18) . . . . ?
Fe1 N2 C6 C5 176.9(9) . . . . ?
C4 C5 C6 N2 2(2) . . . . ?
C9 C5 C6 N2 -179.4(12) . . . . ?
C5 C4 O2 C8 -103.8(14) . . . . ?
C3 C4 O2 C8 82.2(16) . . . . ?
C19 N1 C10 C11 113.3(11) . . . . ?
C1 N1 C10 C11 -121.2(11) . . . . ?
Fe1 N1 C10 C11 -4.5(12) . . . . ?
C15 N3 C11 C12 0.2(17) . . . . ?
Fe1 N3 C11 C12 176.7(9) . . . . ?
C15 N3 C11 C10 -179.4(11) . . . . ?
Fe1 N3 C11 C10 -2.9(14) . . . . ?
N1 C10 C11 N3 4.9(16) . . . . ?
N1 C10 C11 C12 -174.7(11) . . . . ?
N3 C11 C12 C13 -1.3(19) . . . . ?
C10 C11 C12 C13 178.3(13) . . . . ?
N3 C11 C12 C16 174.5(11) . . . . ?
C10 C11 C12 C16 -5.9(19) . . . . ?
C11 C12 C13 O3 -179.6(11) . . . . ?
C16 C12 C13 O3 5(2) . . . . ?
C11 C12 C13 C14 3(2) . . . . ?
C16 C12 C13 C14 -172.6(12) . . . . ?
C12 C13 C14 C15 -3.3(19) . . . . ?
O3 C13 C14 C15 179.2(11) . . . . ?
C12 C13 C14 C18 175.4(13) . . . . ?
O3 C13 C14 C18 -2.1(19) . . . . ?
C11 N3 C15 C14 -0.6(18) . . . . ?
Fe1 N3 C15 C14 -176.9(9) . . . . ?
C13 C14 C15 N3 2.1(18) . . . . ?
C18 C14 C15 N3 -176.7(12) . . . . ?
C12 C13 O3 C17 82.7(15) . . . . ?
C14 C13 O3 C17 -99.7(13) . . . . ?
C1 N1 C19 C20 155.0(9) . . . . ?
C10 N1 C19 C20 -79.3(11) . . . . ?
Fe1 N1 C19 C20 39.7(10) . . . . ?
C24 N4 C20 C21 -4.6(17) . . . . ?
Fe1 N4 C20 C21 177.5(10) . . . . ?
C24 N4 C20 C19 176.7(10) . . . . ?
Fe1 N4 C20 C19 -1.2(12) . . . . ?
N1 C19 C20 N4 -26.0(14) . . . . ?
N1 C19 C20 C21 155.4(12) . . . . ?
N4 C20 C21 C22 4.7(19) . . . . ?
C19 C20 C21 C22 -176.8(12) . . . . ?
N4 C20 C21 C25 -175.3(12) . . . . ?
C19 C20 C21 C25 3(2) . . . . ?
C20 C21 C22 O4 -179.4(11) . . . . ?
C25 C21 C22 O4 0.6(19) . . . . ?
C20 C21 C22 C23 -1.3(19) . . . . ?
C25 C21 C22 C23 178.7(13) . . . . ?
O4 C22 C23 C24 176.1(11) . . . . ?
C21 C22 C23 C24 -1.9(19) . . . . ?
O4 C22 C23 C27 2(2) . . . . ?
C21 C22 C23 C27 -176.1(12) . . . . ?
C20 N4 C24 C23 1.0(16) . . . . ?
Fe1 N4 C24 C23 178.6(9) . . . . ?
C22 C23 C24 N4 2.2(18) . . . . ?
C27 C23 C24 N4 176.8(11) . . . . ?
C21 C22 O4 C26 -117.2(14) . . . . ?
C23 C22 O4 C26 64.7(16) . . . . ?
O1' Fe1' O1' Fe1' 0.002(2) 2_677 . . 2_677 ?
N3' Fe1' O1' Fe1' 178.4(3) . . . 2_677 ?
N2' Fe1' O1' Fe1' -93.2(4) . . . 2_677 ?
N4' Fe1' O1' Fe1' 92.4(4) . . . 2_677 ?
C19' N1' C1' C2' -155.8(10) . . . . ?
C10' N1' C1' C2' 78.5(12) . . . . ?
Fe1' N1' C1' C2' -40.5(11) . . . . ?
C6' N2' C2' C3' 6.8(19) . . . . ?
Fe1' N2' C2' C3' -174.1(11) . . . . ?
C6' N2' C2' C1' -176.0(12) . . . . ?
Fe1' N2' C2' C1' 3.1(14) . . . . ?
N1' C1' C2' N2' 25.4(15) . . . . ?
N1' C1' C2' C3' -157.4(13) . . . . ?
N2' C2' C3' C4' -9(2) . . . . ?
C1' C2' C3' C4' 174.5(13) . . . . ?
N2' C2' C3' C7' 175.7(13) . . . . ?
C1' C2' C3' C7' -1(2) . . . . ?
C2' C3' C4' O2' -179.4(12) . . . . ?
C7' C3' C4' O2' -4(2) . . . . ?
C2' C3' C4' C5' 7(2) . . . . ?
C7' C3' C4' C5' -177.4(14) . . . . ?
O2' C4' C5' C6' -176.7(13) . . . . ?
C3' C4' C5' C6' -3(2) . . . . ?
O2' C4' C5' C9' 2(2) . . . . ?
C3' C4' C5' C9' 175.1(14) . . . . ?
C2' N2' C6' C5' -3(2) . . . . ?
Fe1' N2' C6' C5' 178.0(10) . . . . ?
C4' C5' C6' N2' 1(2) . . . . ?
C9' C5' C6' N2' -177.2(13) . . . . ?
C5' C4' O2' C8' -54.3(19) . . . . ?
C3' C4' O2' C8' 132.0(14) . . . . ?
C19' N1' C10' C11' 114.8(11) . . . . ?
C1' N1' C10' C11' -119.3(10) . . . . ?
Fe1' N1' C10' C11' -2.9(12) . . . . ?
C15' N3' C11' C12' -4.8(17) . . . . ?
Fe1' N3' C11' C12' 175.3(10) . . . . ?
C15' N3' C11' C10' 178.6(10) . . . . ?
Fe1' N3' C11' C10' -1.2(13) . . . . ?
N1' C10' C11' N3' 2.8(15) . . . . ?
N1' C10' C11' C12' -173.8(11) . . . . ?
N3' C11' C12' C13' 0.6(19) . . . . ?
C10' C11' C12' C13' 177.0(12) . . . . ?
N3' C11' C12' C16' 179.4(11) . . . . ?
C10' C11' C12' C16' -4.2(19) . . . . ?
C11' C12' C13' O3' -178.5(12) . . . . ?
C16' C12' C13' O3' 3(2) . . . . ?
C11' C12' C13' C14' 3(2) . . . . ?
C16' C12' C13' C14' -175.6(12) . . . . ?
C12' C13' C14' C15' -3(2) . . . . ?
O3' C13' C14' C15' 179.0(12) . . . . ?
C12' C13' C14' C18' 176.4(14) . . . . ?
O3' C13' C14' C18' -2(2) . . . . ?
C11' N3' C15' C14' 5.5(18) . . . . ?
Fe1' N3' C15' C14' -174.7(10) . . . . ?
C13' C14' C15' N3' -2(2) . . . . ?
C18' C14' C15' N3' 179.1(12) . . . . ?
C12' C13' O3' C17' 98.4(17) . . . . ?
C14' C13' O3' C17' -83.3(17) . . . . ?
C1' N1' C19' C20' 158.2(10) . . . . ?
C10' N1' C19' C20' -76.6(11) . . . . ?
Fe1' N1' C19' C20' 43.3(11) . . . . ?
C24' N4' C20' C21' -1.1(18) . . . . ?
Fe1' N4' C20' C21' -179.1(10) . . . . ?
C24' N4' C20' C19' -179.1(11) . . . . ?
Fe1' N4' C20' C19' 2.9(13) . . . . ?
N1' C19' C20' N4' -31.0(14) . . . . ?
N1' C19' C20' C21' 151.1(12) . . . . ?
N4' C20' C21' C22' 1.3(19) . . . . ?
C19' C20' C21' C22' 179.0(13) . . . . ?
N4' C20' C21' C25' -179.2(12) . . . . ?
C19' C20' C21' C25' -1(2) . . . . ?
C20' C21' C22' O4' -176.9(11) . . . . ?
C25' C21' C22' O4' 3.6(19) . . . . ?
C20' C21' C22' C23' -2(2) . . . . ?
C25' C21' C22' C23' 178.4(13) . . . . ?
O4' C22' C23' C24' 177.4(12) . . . . ?
C21' C22' C23' C24' 3(2) . . . . ?
O4' C22' C23' C27' -2(2) . . . . ?
C21' C22' C23' C27' -176.9(13) . . . . ?
C20' N4' C24' C23' 1.7(19) . . . . ?
Fe1' N4' C24' C23' 179.5(10) . . . . ?
C22' C23' C24' N4' -2(2) . . . . ?
C27' C23' C24' N4' 177.1(13) . . . . ?
C21' C22' O4' C26' -107.6(14) . . . . ?
C23' C22' O4' C26' 77.4(15) . . . . ?
C28 C29 C30 C31 60(3) . . . . ?
C32 C33 C34 C35 -175.8(17) . . . . ?
C36 C37 C38 C39 54(2) . . . . ?
C40 C41 C42 C43 -174.9(18) . . . . ?
C44 C45 C46 C47 -73.5(18) . . . . ?
N10 C48 C49 C50 6(32) . . . . ?
C48 C49 C50 C51 -179(6) . . . . ?
